data_4087412
loop_
_publ_author_name
'Murugesan, Sathiyamoorthy'
'St\"oger, Berthold'
'Weil, Matthias'
'Veiros, Luis F.'
'Kirchner, Karl'

_publ_section_title
;
 Synthesis, Structure, and Reactivity of Co(II) and Ni(II) PCP Pincer
 Borohydride Complexes.
;
_journal_issue 7
_journal_name_full Organometallics
_journal_page_first 1364
_journal_page_last 1372
_journal_paper_doi 10.1021/acs.organomet.5b00075
_journal_volume 34
_journal_year 2015
_chemical_formula_sum 'C20 H38 N2 Ni P2'
_chemical_formula_weight 427.2
_space_group_IT_number 15
_space_group_name_Hall '-C 2yc'
_space_group_name_H-M_alt 'C 1 2/c 1'
_symmetry_cell_setting monoclinic
_symmetry_Int_Tables_number 15
_symmetry_space_group_name_Hall '-C 2yc'
_symmetry_space_group_name_H-M 'C 1 2/c 1'
_cell_angle_alpha 90
_cell_angle_beta 128.157(2)
_cell_angle_gamma 90
_cell_formula_units_Z 16
_cell_length_a 42.645(3)
_cell_length_b 8.0359(5)
_cell_length_c 34.288(2)
_cell_measurement_reflns_used 9984
_cell_measurement_temperature 100
_cell_measurement_theta_max 29.5
_cell_measurement_theta_min 2.4
_cell_volume 9239.4(11)
_diffrn_ambient_temperature 100
_diffrn_measured_fraction_theta_full 1
_diffrn_measured_fraction_theta_max 1
_diffrn_measurement_device 'four-circle diffractometer'
_diffrn_measurement_device_type 'Bruker KAPPA APEX II CCD'
_diffrn_measurement_method '\w- and \f-scans'
_diffrn_radiation_monochromator graphite
_diffrn_radiation_probe x-ray
_diffrn_radiation_source 'X-ray tube'
_diffrn_radiation_type 'Mo K\a'
_diffrn_radiation_wavelength 0.71073
_diffrn_reflns_av_R_equivalents 0.0403
_diffrn_reflns_av_unetI/netI 0.0187
_diffrn_reflns_limit_h_max 60
_diffrn_reflns_limit_h_min -60
_diffrn_reflns_limit_k_max 11
_diffrn_reflns_limit_k_min -11
_diffrn_reflns_limit_l_max 48
_diffrn_reflns_limit_l_min -48
_diffrn_reflns_number 182299
_diffrn_reflns_theta_full 30.16
_diffrn_reflns_theta_max 30.16
_diffrn_reflns_theta_min 1.21
_exptl_absorpt_coefficient_mu 0.984
_exptl_absorpt_correction_T_max 0.81
_exptl_absorpt_correction_T_min 0.60
_exptl_absorpt_correction_type multi-scan
_exptl_absorpt_process_details SADABS
_exptl_crystal_colour 'translucent yellow'
_exptl_crystal_density_diffrn 1.228
_exptl_crystal_description rod
_exptl_crystal_F_000 3680
_exptl_crystal_size_max 0.75
_exptl_crystal_size_mid 0.44
_exptl_crystal_size_min 0.21
_refine_diff_density_max 1.17
_refine_diff_density_min -0.58
_refine_ls_extinction_method none
_refine_ls_goodness_of_fit_gt 3.69
_refine_ls_goodness_of_fit_ref 3.56
_refine_ls_hydrogen_treatment mixed
_refine_ls_number_constraints 296
_refine_ls_number_parameters 460
_refine_ls_number_reflns 13654
_refine_ls_number_restraints 0
_refine_ls_R_factor_all 0.0617
_refine_ls_R_factor_gt 0.0564
_refine_ls_shift/su_max 0.0228
_refine_ls_shift/su_mean 0.0020
_refine_ls_structure_factor_coef F
_refine_ls_weighting_details w=1/(\s^2^(F)+0.0001F^2^)
_refine_ls_weighting_scheme sigma
_refine_ls_wR_factor_gt 0.0626
_refine_ls_wR_factor_ref 0.0630
_reflns_number_gt 12567
_reflns_number_total 13654
_reflns_threshold_expression I>3\s(I)
_cod_data_source_file om5b00075_si_001.cif
_cod_data_source_block Ni_PCP_H
_cod_depositor_comments
;
The following automatic conversions were performed:

data item '_diffrn_radiation_probe' value 'X-ray' was changed to
'x-ray' in accordance with the
/home/saulius/struct/COD-crude-data/automatic-downloads/DataCite-retrospective/ACS/depositions/lib/dictionaries/cif_core.dic
dictionary named 'cif_core.dic' version 2.4.2 last updated on
2011-04-26.

Automatic conversion script
Id: cif_fix_values 6909 2019-04-08 15:41:33Z antanas 
;
_cod_original_cell_volume 9239.4(10)
_cod_original_formula_sum 'C20 H38 N2 Ni1 P2'
_cod_database_code 4087412

loop_
_symmetry_equiv_pos_site_id
_symmetry_equiv_pos_as_xyz
1 x,y,z
2 -x,y,-z+1/2
3 -x,-y,-z
4 x,-y,z+1/2
5 x+1/2,y+1/2,z
6 -x+1/2,y+1/2,-z+1/2
7 -x+1/2,-y+1/2,-z
8 x+1/2,-y+1/2,z+1/2

loop_
_atom_site_label
_atom_site_type_symbol
_atom_site_fract_x
_atom_site_fract_y
_atom_site_fract_z
_atom_site_adp_type
_atom_site_U_iso_or_equiv
_atom_site_site_symmetry_multiplicity
_atom_site_occupancy
_atom_site_calc_flag
Ni1 Ni 0.855563(10) 0.00897(4) 0.243443(14) Uani 0.02259(17) 8 1 d
N1 N 0.89617(8) 0.2085(3) 0.33789(9) Uani 0.0305(13) 8 1 d
N2 N 0.91301(7) 0.0240(3) 0.21923(10) Uani 0.0276(13) 8 1 d
P1 P 0.85170(2) 0.11212(9) 0.29711(3) Uani 0.0258(4) 8 1 d
P2 P 0.86888(2) -0.07067(9) 0.19613(3) Uani 0.0225(3) 8 1 d
C1 C 0.90553(8) 0.1218(3) 0.27878(10) Uani 0.0234(13) 8 1 d
C2 C 0.92039(8) 0.2101(4) 0.32250(11) Uani 0.0270(14) 8 1 d
C3 C 0.95686(9) 0.2949(4) 0.34859(12) Uani 0.0324(15) 8 1 d
C4 C 0.97831(9) 0.2897(4) 0.33075(12) Uani 0.0326(15) 8 1 d
C5 C 0.96504(8) 0.2022(4) 0.28823(12) Uani 0.0298(16) 8 1 d
C6 C 0.92836(8) 0.1172(3) 0.26235(11) Uani 0.0255(13) 8 1 d
C7 C 0.91127(11) 0.2805(5) 0.38552(13) Uani 0.0421(18) 8 1 d
C8 C 0.93836(10) -0.0161(4) 0.20535(14) Uani 0.0382(19) 8 1 d
C9 C 0.81261(9) 0.2717(4) 0.27329(12) Uani 0.0317(16) 8 1 d
C10 C 0.81667(11) 0.3993(4) 0.24335(13) Uani 0.041(2) 8 1 d
C11 C 0.81205(11) 0.3596(5) 0.31219(13) Uani 0.0416(19) 8 1 d
C12 C 0.84623(10) -0.0310(4) 0.33480(13) Uani 0.0358(17) 8 1 d
C13 C 0.87726(11) -0.1709(5) 0.35424(15) Uani 0.049(2) 8 1 d
C14 C 0.80405(10) -0.1019(5) 0.30401(15) Uani 0.046(2) 8 1 d
C15 C 0.83269(9) -0.0041(4) 0.13070(11) Uani 0.0295(15) 8 1 d
C16 C 0.82360(9) 0.1790(4) 0.13037(12) Uani 0.0311(16) 8 1 d
C17 C 0.84427(13) -0.0380(5) 0.09745(14) Uani 0.049(2) 8 1 d
C18 C 0.87621(9) -0.2943(4) 0.19310(13) Uani 0.0349(17) 8 1 d
C19 C 0.90573(12) -0.3589(5) 0.24569(16) Uani 0.059(2) 8 1 d
C20 C 0.83648(10) -0.3843(4) 0.16490(14) Uani 0.0389(19) 8 1 d
Ni2 Ni 0.122861(11) 0.25564(5) 0.006555(14) Uani 0.02594(18) 8 1 d
P3 P 0.18025(2) 0.36511(10) 0.04577(3) Uani 0.0251(3) 8 1 d
P4 P 0.06331(2) 0.17030(10) -0.04362(3) Uani 0.0293(4) 8 1 d
N3 N 0.17955(7) 0.4602(3) 0.00099(9) Uani 0.0281(12) 8 1 d
N4 N 0.04647(8) 0.2549(3) -0.09895(9) Uani 0.0322(13) 8 1 d
C21 C 0.11246(8) 0.3627(3) -0.04975(10) Uani 0.0230(13) 8 1 d
C22 C 0.14196(8) 0.4576(3) -0.04594(11) Uani 0.0241(14) 8 1 d
C23 C 0.13424(10) 0.5430(4) -0.08659(12) Uani 0.0310(17) 8 1 d
C24 C 0.09667(11) 0.5327(4) -0.13168(12) Uani 0.0343(17) 8 1 d
C25 C 0.06667(10) 0.4381(4) -0.13764(11) Uani 0.0317(15) 8 1 d
C26 C 0.07485(9) 0.3539(4) -0.09653(11) Uani 0.0278(14) 8 1 d
C27 C 0.21347(9) 0.5387(5) 0.00736(13) Uani 0.0399(17) 8 1 d
C28 C 0.00897(10) 0.2144(5) -0.14724(13) Uani 0.0424(17) 8 1 d
C29 C 0.19127(9) 0.5301(4) 0.08997(11) Uani 0.0320(15) 8 1 d
C30 C 0.15698(12) 0.6543(6) 0.06361(15) Uani 0.064(2) 8 1 d
C31 C 0.23120(11) 0.6204(5) 0.11745(16) Uani 0.050(2) 8 1 d
C32 C 0.22432(9) 0.2286(4) 0.07899(12) Uani 0.0318(15) 8 1 d
C33 C 0.21941(11) 0.1007(5) 0.04251(14) Uani 0.044(2) 8 1 d
C34 C 0.22968(11) 0.1435(5) 0.12275(13) Uani 0.0452(19) 8 1 d
C35 C 0.02978(10) 0.2448(5) -0.03035(13) Uani 0.0404(18) 8 1 d
C36 C 0.03599(11) 0.4320(5) -0.02124(16) Uani 0.050(2) 8 1 d
C37 C -0.01437(10) 0.2035(6) -0.06909(17) Uani 0.057(2) 8 1 d
C38 C 0.05495(10) -0.0534(4) -0.05356(15) Uani 0.046(2) 8 1 d
C39 C 0.08160(11) -0.1239(5) -0.06560(16) Uani 0.053(2) 8 1 d
C40 C 0.06261(13) -0.1337(6) -0.0079(2) Uani 0.068(3) 8 1 d
H1c3 H 0.966732 0.355405 0.378305 Uiso 0.0389 8 1 d
H1c4 H 1.003188 0.348505 0.348324 Uiso 0.0391 8 1 d
H1c5 H 0.980546 0.199514 0.276623 Uiso 0.0358 8 1 d
H1c7 H 0.893806 0.251778 0.39325 Uiso 0.0505 8 1 d
H2c7 H 0.937482 0.237884 0.410833 Uiso 0.0505 8 1 d
H3c7 H 0.912467 0.399383 0.383911 Uiso 0.0505 8 1 d
H1c8 H 0.924685 -0.092777 0.178032 Uiso 0.0458 8 1 d
H2c8 H 0.944363 0.083825 0.195792 Uiso 0.0458 8 1 d
H3c8 H 0.962702 -0.065821 0.233093 Uiso 0.0458 8 1 d
H1c9 H 0.787603 0.213661 0.2531 Uiso 0.038 8 1 d
H1c10 H 0.815651 0.343078 0.217888 Uiso 0.0495 8 1 d
H2c10 H 0.795227 0.47819 0.228439 Uiso 0.0495 8 1 d
H3c10 H 0.841681 0.456536 0.265006 Uiso 0.0495 8 1 d
H1c11 H 0.812122 0.278306 0.332757 Uiso 0.0499 8 1 d
H2c11 H 0.83522 0.42909 0.332302 Uiso 0.0499 8 1 d
H3c11 H 0.788473 0.426811 0.296034 Uiso 0.0499 8 1 d
H1c12 H 0.850657 0.027887 0.362183 Uiso 0.043 8 1 d
H1c13 H 0.903597 -0.124769 0.376359 Uiso 0.059 8 1 d
H2c13 H 0.873488 -0.251595 0.37166 Uiso 0.059 8 1 d
H3c13 H 0.874037 -0.223562 0.326839 Uiso 0.059 8 1 d
H1c14 H 0.785358 -0.013329 0.293937 Uiso 0.0553 8 1 d
H2c14 H 0.798039 -0.15634 0.275165 Uiso 0.0553 8 1 d
H3c14 H 0.802215 -0.180834 0.323548 Uiso 0.0553 8 1 d
H1c15 H 0.809431 -0.072345 0.116116 Uiso 0.0354 8 1 d
H1c16 H 0.810815 0.192638 0.145388 Uiso 0.0373 8 1 d
H2c16 H 0.848005 0.241456 0.148733 Uiso 0.0373 8 1 d
H3c16 H 0.806256 0.218535 0.09679 Uiso 0.0373 8 1 d
H1c17 H 0.848029 -0.155425 0.096697 Uiso 0.059 8 1 d
H2c17 H 0.823471 0.000503 0.06448 Uiso 0.059 8 1 d
H3c17 H 0.868615 0.01945 0.110195 Uiso 0.059 8 1 d
H1c18 H 0.886775 -0.313785 0.1756 Uiso 0.0419 8 1 d
H1c19 H 0.930354 -0.298777 0.262307 Uiso 0.0711 8 1 d
H2c19 H 0.895018 -0.343747 0.263175 Uiso 0.0711 8 1 d
H3c19 H 0.910498 -0.475144 0.244856 Uiso 0.0711 8 1 d
H1c20 H 0.820967 -0.359416 0.130186 Uiso 0.0466 8 1 d
H2c20 H 0.841022 -0.502107 0.169831 Uiso 0.0466 8 1 d
H3c20 H 0.822325 -0.348354 0.176857 Uiso 0.0466 8 1 d
H1c23 H 0.154739 0.607708 -0.083179 Uiso 0.0372 8 1 d
H1c24 H 0.091105 0.592252 -0.159606 Uiso 0.0412 8 1 d
H1c25 H 0.040802 0.430615 -0.169392 Uiso 0.038 8 1 d
H1c27 H 0.236895 0.527544 0.041241 Uiso 0.0479 8 1 d
H2c27 H 0.217863 0.485366 -0.013956 Uiso 0.0479 8 1 d
H3c27 H 0.20788 0.654513 -0.001047 Uiso 0.0479 8 1 d
H1c28 H -0.006838 0.144646 -0.142723 Uiso 0.0509 8 1 d
H2c28 H -0.00535 0.315069 -0.163783 Uiso 0.0509 8 1 d
H3c28 H 0.014458 0.156759 -0.166962 Uiso 0.0509 8 1 d
H1c29 H 0.193927 0.472132 0.116356 Uiso 0.0384 8 1 d
H1c30 H 0.13351 0.602303 0.056001 Uiso 0.0767 8 1 d
H2c30 H 0.163946 0.748601 0.084757 Uiso 0.0767 8 1 d
H3c30 H 0.151852 0.690407 0.033458 Uiso 0.0767 8 1 d
H1c31 H 0.25237 0.540284 0.132185 Uiso 0.0602 8 1 d
H2c31 H 0.231325 0.688388 0.09452 Uiso 0.0602 8 1 d
H3c31 H 0.23501 0.68945 0.142929 Uiso 0.0602 8 1 d
H1c32 H 0.247874 0.293336 0.092269 Uiso 0.0381 8 1 d
H1c33 H 0.216034 0.157383 0.015495 Uiso 0.0531 8 1 d
H2c33 H 0.242708 0.031466 0.059208 Uiso 0.0531 8 1 d
H3c33 H 0.196408 0.033008 0.029949 Uiso 0.0531 8 1 d
H1c34 H 0.236989 0.22492 0.147556 Uiso 0.0542 8 1 d
H2c34 H 0.205121 0.091141 0.111404 Uiso 0.0542 8 1 d
H3c34 H 0.250296 0.060937 0.136709 Uiso 0.0542 8 1 d
H1c35 H 0.037038 0.185016 -0.001595 Uiso 0.0485 8 1 d
H1c36 H 0.063186 0.45366 0.006777 Uiso 0.0603 8 1 d
H2c36 H 0.030121 0.48602 -0.05005 Uiso 0.0603 8 1 d
H3c36 H 0.018569 0.474028 -0.014713 Uiso 0.0603 8 1 d
H1c37 H -0.017618 0.085067 -0.073563 Uiso 0.0684 8 1 d
H2c37 H -0.028909 0.24384 -0.058077 Uiso 0.0684 8 1 d
H3c37 H -0.024355 0.255475 -0.099999 Uiso 0.0684 8 1 d
H1c38 H 0.027809 -0.077828 -0.081223 Uiso 0.0557 8 1 d
H1c39 H 0.072047 -0.08602 -0.097801 Uiso 0.0633 8 1 d
H2c39 H 0.108508 -0.086411 -0.041168 Uiso 0.0633 8 1 d
H3c39 H 0.080876 -0.243262 -0.065371 Uiso 0.0633 8 1 d
H1c40 H 0.041354 -0.105404 -0.006737 Uiso 0.0821 8 1 d
H2c40 H 0.063854 -0.252402 -0.009924 Uiso 0.0821 8 1 d
H3c40 H 0.087436 -0.093762 0.02147 Uiso 0.0821 8 1 d
H2 H 0.1290(5) 0.142(2) 0.0576(6) Uiso 0.097(5) 8 1 d
H1 H 0.8010(4) -0.0879(18) 0.2052(5) Uiso 0.078(4) 8 1 d

loop_
_atom_site_aniso_label
_atom_site_aniso_type_symbol
_atom_site_aniso_U_11
_atom_site_aniso_U_22
_atom_site_aniso_U_33
_atom_site_aniso_U_12
_atom_site_aniso_U_13
_atom_site_aniso_U_23
Ni1 Ni 0.01549(16) 0.02409(18) 0.02744(19) -0.00321(13) 0.01288(15) -0.00138(14)
N1 N 0.0277(13) 0.0354(14) 0.0270(12) -0.0055(10) 0.0162(11) -0.0050(10)
N2 N 0.0219(11) 0.0275(12) 0.0406(14) -0.0057(9) 0.0228(11) -0.0047(10)
P1 P 0.0221(3) 0.0270(4) 0.0299(4) -0.0009(3) 0.0170(3) 0.0023(3)
P2 P 0.0176(3) 0.0209(3) 0.0300(4) -0.0020(2) 0.0151(3) -0.0024(3)
C1 C 0.0163(11) 0.0196(12) 0.0295(14) -0.0030(9) 0.0117(11) -0.0002(10)
C2 C 0.0200(13) 0.0227(13) 0.0289(14) -0.0011(10) 0.0103(12) 0.0017(11)
C3 C 0.0224(14) 0.0289(15) 0.0332(16) -0.0047(11) 0.0107(13) -0.0025(12)
C4 C 0.0185(13) 0.0258(14) 0.0402(17) -0.0075(11) 0.0115(13) 0.0014(13)
C5 C 0.0205(13) 0.0237(14) 0.0464(18) -0.0001(11) 0.0212(13) 0.0045(12)
C6 C 0.0151(11) 0.0218(13) 0.0331(15) -0.0004(10) 0.0117(11) 0.0016(11)
C7 C 0.0372(18) 0.055(2) 0.0345(17) -0.0052(16) 0.0222(15) -0.0083(15)
C8 C 0.0326(16) 0.0403(18) 0.054(2) -0.0036(13) 0.0329(16) -0.0070(15)
C9 C 0.0280(15) 0.0314(16) 0.0364(16) 0.0031(12) 0.0202(14) 0.0001(13)
C10 C 0.050(2) 0.0362(18) 0.0401(18) 0.0106(15) 0.0294(17) 0.0117(15)
C11 C 0.045(2) 0.046(2) 0.0415(18) 0.0095(16) 0.0307(17) 0.0041(15)
C12 C 0.0310(16) 0.0425(18) 0.0356(17) 0.0001(13) 0.0214(14) 0.0109(14)
C13 C 0.0377(18) 0.047(2) 0.062(2) 0.0133(16) 0.0304(19) 0.0283(19)
C14 C 0.0367(18) 0.048(2) 0.060(2) 0.0001(15) 0.0336(18) 0.0186(18)
C15 C 0.0264(14) 0.0300(15) 0.0283(14) -0.0037(12) 0.0149(13) 0.0005(12)
C16 C 0.0357(16) 0.0259(15) 0.0370(16) -0.0010(12) 0.0251(14) 0.0053(12)
C17 C 0.055(2) 0.060(2) 0.0377(19) 0.0003(19) 0.0311(18) -0.0082(17)
C18 C 0.0290(15) 0.0302(16) 0.0486(19) 0.0048(12) 0.0254(15) -0.0030(14)
C19 C 0.042(2) 0.036(2) 0.069(3) 0.0095(16) 0.019(2) 0.0080(19)
C20 C 0.0416(18) 0.0235(15) 0.059(2) -0.0049(13) 0.0345(17) -0.0085(15)
Ni2 Ni 0.01806(17) 0.0340(2) 0.02629(19) 0.00163(14) 0.01397(15) 0.00755(15)
P3 P 0.0183(3) 0.0340(4) 0.0247(3) 0.0014(3) 0.0140(3) 0.0073(3)
P4 P 0.0192(3) 0.0332(4) 0.0345(4) 0.0011(3) 0.0162(3) 0.0038(3)
N3 N 0.0232(11) 0.0357(13) 0.0262(12) -0.0004(10) 0.0157(10) 0.0058(10)
N4 N 0.0230(12) 0.0398(15) 0.0255(12) 0.0023(10) 0.0108(10) -0.0048(11)
C21 C 0.0268(13) 0.0228(13) 0.0226(12) 0.0042(10) 0.0169(11) -0.0004(10)
C22 C 0.0266(13) 0.0222(13) 0.0277(14) 0.0059(10) 0.0190(12) 0.0036(11)
C23 C 0.0385(17) 0.0302(15) 0.0352(16) 0.0076(13) 0.0283(15) 0.0064(13)
C24 C 0.0472(19) 0.0359(17) 0.0279(15) 0.0164(14) 0.0272(15) 0.0110(13)
C25 C 0.0338(16) 0.0339(16) 0.0215(14) 0.0116(13) 0.0142(13) 0.0016(12)
C26 C 0.0257(14) 0.0305(15) 0.0281(14) 0.0076(11) 0.0171(12) -0.0023(12)
C27 C 0.0283(15) 0.056(2) 0.0373(17) -0.0053(15) 0.0213(14) 0.0107(16)
C28 C 0.0274(16) 0.047(2) 0.0374(18) -0.0008(14) 0.0122(14) -0.0090(15)
C29 C 0.0254(14) 0.0431(18) 0.0265(15) 0.0012(12) 0.0155(13) 0.0049(13)
C30 C 0.039(2) 0.084(3) 0.046(2) 0.018(2) 0.0154(19) -0.022(2)
C31 C 0.0414(19) 0.050(2) 0.062(2) -0.0066(17) 0.0334(19) -0.0155(19)
C32 C 0.0178(13) 0.0406(17) 0.0333(16) 0.0053(12) 0.0139(12) 0.0088(13)
C33 C 0.0361(18) 0.045(2) 0.050(2) 0.0069(15) 0.0255(17) 0.0015(16)
C34 C 0.0325(17) 0.056(2) 0.046(2) 0.0162(16) 0.0234(16) 0.0285(17)
C35 C 0.0258(15) 0.056(2) 0.0433(19) -0.0002(14) 0.0230(15) 0.0036(16)
C36 C 0.0395(19) 0.058(2) 0.059(2) 0.0100(17) 0.0335(19) -0.005(2)
C37 C 0.0240(16) 0.087(3) 0.061(2) -0.0035(18) 0.0271(18) -0.006(2)
C38 C 0.0286(17) 0.0348(18) 0.059(2) -0.0029(14) 0.0186(17) 0.0033(17)
C39 C 0.040(2) 0.0363(19) 0.063(3) 0.0089(15) 0.0222(19) -0.0041(18)
C40 C 0.056(3) 0.050(3) 0.097(4) 0.003(2) 0.046(3) 0.028(2)

loop_
_atom_type_symbol
_atom_type_scat_dispersion_real
_atom_type_scat_dispersion_imag
_atom_type_scat_source
C 0.0033 0.0016 'International Tables Vol C tables 4.2.6.8 and 6.1.1.1'
H 0.0000 0.0000 'International Tables Vol C tables 4.2.6.8 and 6.1.1.1'
H 0.0000 0.0000 'International Tables Vol C tables 4.2.6.8 and 6.1.1.1'
N 0.0061 0.0033 'International Tables Vol C tables 4.2.6.8 and 6.1.1.1'
Ni 0.3393 1.1124 'International Tables Vol C tables 4.2.6.8 and 6.1.1.1'
P 0.1023 0.0942 'International Tables Vol C tables 4.2.6.8 and 6.1.1.1'

loop_
_geom_angle_atom_site_label_1
_geom_angle_atom_site_label_2
_geom_angle_atom_site_label_3
_geom_angle
P1 Ni1 P2 169.97(3)
P1 Ni1 C1 85.30(13)
P2 Ni1 C1 84.69(13)
P1 N1 C2 113.4(2)
P1 N1 C7 126.9(3)
C2 N1 C7 119.6(3)
P2 N2 C6 112.9(3)
P2 N2 C8 125.2(2)
C6 N2 C8 120.1(3)
Ni1 P1 N1 104.35(14)
Ni1 P1 C9 114.94(14)
Ni1 P1 C12 118.40(13)
N1 P1 C9 106.96(13)
N1 P1 C12 105.52(14)
C9 P1 C12 105.8(2)
Ni1 P2 N2 104.49(13)
Ni1 P2 C15 115.03(14)
Ni1 P2 C18 118.25(17)
N2 P2 C15 106.79(16)
N2 P2 C18 106.55(15)
C15 P2 C18 104.94(15)
Ni1 C1 C2 120.5(3)
Ni1 C1 C6 121.0(2)
C2 C1 C6 118.5(3)
N1 C2 C1 116.0(3)
N1 C2 C3 122.8(3)
C1 C2 C3 121.1(4)
C2 C3 C4 118.7(3)
C2 C3 H1c3 120.64
C4 C3 H1c3 120.63
C3 C4 C5 122.0(3)
C3 C4 H1c4 119.01
C5 C4 H1c4 119.01
C4 C5 C6 118.8(4)
C4 C5 H1c5 120.6
C6 C5 H1c5 120.6
N2 C6 C1 116.8(3)
N2 C6 C5 122.3(4)
C1 C6 C5 120.9(3)
N1 C7 H1c7 109.47
N1 C7 H2c7 109.47
N1 C7 H3c7 109.47
H1c7 C7 H2c7 109.47
H1c7 C7 H3c7 109.47
H2c7 C7 H3c7 109.47
N2 C8 H1c8 109.47
N2 C8 H2c8 109.47
N2 C8 H3c8 109.47
H1c8 C8 H2c8 109.47
H1c8 C8 H3c8 109.47
H2c8 C8 H3c8 109.47
P1 C9 C10 108.4(3)
P1 C9 C11 115.7(2)
P1 C9 H1c9 106.18
C10 C9 C11 110.2(3)
C10 C9 H1c9 112.11
C11 C9 H1c9 104.23
C9 C10 H1c10 109.47
C9 C10 H2c10 109.47
C9 C10 H3c10 109.47
H1c10 C10 H2c10 109.47
H1c10 C10 H3c10 109.47
H2c10 C10 H3c10 109.47
C9 C11 H1c11 109.47
C9 C11 H2c11 109.47
C9 C11 H3c11 109.47
H1c11 C11 H2c11 109.47
H1c11 C11 H3c11 109.47
H2c11 C11 H3c11 109.47
P1 C12 C13 108.1(4)
P1 C12 C14 110.6(3)
P1 C12 H1c12 110.1
C13 C12 C14 110.9(3)
C13 C12 H1c12 109.83
C14 C12 H1c12 107.25
C12 C13 H1c13 109.47
C12 C13 H2c13 109.47
C12 C13 H3c13 109.47
H1c13 C13 H2c13 109.47
H1c13 C13 H3c13 109.47
H2c13 C13 H3c13 109.47
C12 C14 H1c14 109.47
C12 C14 H2c14 109.47
C12 C14 H3c14 109.47
H1c14 C14 H2c14 109.47
H1c14 C14 H3c14 109.47
H2c14 C14 H3c14 109.47
P2 C15 C16 107.9(2)
P2 C15 C17 116.3(2)
P2 C15 H1c15 106.61
C16 C15 C17 111.5(3)
C16 C15 H1c15 111.87
C17 C15 H1c15 102.51
C15 C16 H1c16 109.47
C15 C16 H2c16 109.47
C15 C16 H3c16 109.47
H1c16 C16 H2c16 109.47
H1c16 C16 H3c16 109.47
H2c16 C16 H3c16 109.47
C15 C17 H1c17 109.47
C15 C17 H2c17 109.47
C15 C17 H3c17 109.47
H1c17 C17 H2c17 109.47
H1c17 C17 H3c17 109.47
H2c17 C17 H3c17 109.47
P2 C18 C19 108.2(3)
P2 C18 C20 109.9(2)
P2 C18 H1c18 110.9
C19 C18 C20 112.0(4)
C19 C18 H1c18 108.78
C20 C18 H1c18 107.1
C18 C19 H1c19 109.47
C18 C19 H2c19 109.47
C18 C19 H3c19 109.47
H1c19 C19 H2c19 109.47
H1c19 C19 H3c19 109.47
H2c19 C19 H3c19 109.47
C18 C20 H1c20 109.47
C18 C20 H2c20 109.47
C18 C20 H3c20 109.47
H1c20 C20 H2c20 109.47
H1c20 C20 H3c20 109.47
H2c20 C20 H3c20 109.47
P3 Ni2 P4 169.72(5)
P3 Ni2 C21 84.84(9)
P4 Ni2 C21 84.91(9)
Ni2 P3 N3 104.14(8)
Ni2 P3 C29 115.32(14)
Ni2 P3 C32 118.81(11)
N3 P3 C29 105.84(16)
N3 P3 C32 105.56(18)
C29 P3 C32 106.01(14)
Ni2 P4 N4 104.16(11)
Ni2 P4 C35 114.67(11)
Ni2 P4 C38 117.98(11)
N4 P4 C35 106.72(17)
N4 P4 C38 106.63(18)
C35 P4 C38 105.9(2)
P3 N3 C22 113.5(3)
P3 N3 C27 126.48(19)
C22 N3 C27 120.0(3)
P4 N4 C26 113.90(17)
P4 N4 C28 126.0(3)
C26 N4 C28 119.5(3)
Ni2 C21 C22 121.16(17)
Ni2 C21 C26 121.5(3)
C22 C21 C26 117.3(3)
N3 C22 C21 115.9(3)
N3 C22 C23 122.2(3)
C21 C22 C23 121.8(2)
C22 C23 C24 118.8(4)
C22 C23 H1c23 120.58
C24 C23 H1c23 120.57
C23 C24 C25 121.6(4)
C23 C24 H1c24 119.21
C25 C24 H1c24 119.21
C24 C25 C26 118.8(2)
C24 C25 H1c25 120.59
C26 C25 H1c25 120.59
N4 C26 C21 115.4(3)
N4 C26 C25 122.9(2)
C21 C26 C25 121.6(3)
N3 C27 H1c27 109.47
N3 C27 H2c27 109.47
N3 C27 H3c27 109.47
H1c27 C27 H2c27 109.47
H1c27 C27 H3c27 109.47
H2c27 C27 H3c27 109.47
N4 C28 H1c28 109.47
N4 C28 H2c28 109.47
N4 C28 H3c28 109.47
H1c28 C28 H2c28 109.47
H1c28 C28 H3c28 109.47
H2c28 C28 H3c28 109.47
P3 C29 C30 108.7(2)
P3 C29 C31 118.0(4)
P3 C29 H1c29 104.33
C30 C29 C31 110.5(3)
C30 C29 H1c29 112.86
C31 C29 H1c29 102.22
C29 C30 H1c30 109.47
C29 C30 H2c30 109.47
C29 C30 H3c30 109.47
H1c30 C30 H2c30 109.47
H1c30 C30 H3c30 109.47
H2c30 C30 H3c30 109.47
C29 C31 H1c31 109.47
C29 C31 H2c31 109.47
C29 C31 H3c31 109.47
H1c31 C31 H2c31 109.47
H1c31 C31 H3c31 109.47
H2c31 C31 H3c31 109.47
P3 C32 C33 108.83(19)
P3 C32 C34 110.5(3)
P3 C32 H1c32 109.86
C33 C32 C34 111.3(3)
C33 C32 H1c32 109.04
C34 C32 H1c32 107.35
C32 C33 H1c33 109.47
C32 C33 H2c33 109.47
C32 C33 H3c33 109.47
H1c33 C33 H2c33 109.47
H1c33 C33 H3c33 109.47
H2c33 C33 H3c33 109.47
C32 C34 H1c34 109.47
C32 C34 H2c34 109.47
C32 C34 H3c34 109.47
H1c34 C34 H2c34 109.47
H1c34 C34 H3c34 109.47
H2c34 C34 H3c34 109.47
P4 C35 C36 107.9(4)
P4 C35 C37 116.2(3)
P4 C35 H1c35 106.46
C36 C35 C37 110.9(3)
C36 C35 H1c35 112.21
C37 C35 H1c35 103.09
C35 C36 H1c36 109.47
C35 C36 H2c36 109.47
C35 C36 H3c36 109.47
H1c36 C36 H2c36 109.47
H1c36 C36 H3c36 109.47
H2c36 C36 H3c36 109.47
C35 C37 H1c37 109.47
C35 C37 H2c37 109.47
C35 C37 H3c37 109.47
H1c37 C37 H2c37 109.47
H1c37 C37 H3c37 109.47
H2c37 C37 H3c37 109.47
P4 C38 C39 108.8(3)
P4 C38 C40 109.4(3)
P4 C38 H1c38 111.33
C39 C38 C40 113.1(3)
C39 C38 H1c38 107.41
C40 C38 H1c38 106.82
C38 C39 H1c39 109.47
C38 C39 H2c39 109.47
C38 C39 H3c39 109.47
H1c39 C39 H2c39 109.47
H1c39 C39 H3c39 109.47
H2c39 C39 H3c39 109.47
C38 C40 H1c40 109.47
C38 C40 H2c40 109.47
C38 C40 H3c40 109.47
H1c40 C40 H2c40 109.47
H1c40 C40 H3c40 109.47
H2c40 C40 H3c40 109.47

loop_
_geom_bond_atom_site_label_1
_geom_bond_atom_site_label_2
_geom_bond_distance
Ni1 P1 2.1154(12)
Ni1 P2 2.1219(12)
Ni1 C1 1.908(3)
N1 P1 1.695(2)
N1 C2 1.421(6)
N1 C7 1.455(5)
N2 P2 1.705(3)
N2 C6 1.407(4)
N2 C8 1.461(7)
P1 C9 1.846(3)
P1 C12 1.849(5)
P2 C15 1.850(3)
P2 C18 1.838(3)
C1 C2 1.407(5)
C1 C6 1.395(6)
C2 C3 1.402(4)
C3 C4 1.380(7)
C3 H1c3 0.96
C4 C5 1.386(5)
C4 H1c4 0.96
C5 C6 1.409(4)
C5 H1c5 0.96
C7 H1c7 0.96
C7 H2c7 0.96
C7 H3c7 0.96
C8 H1c8 0.96
C8 H2c8 0.96
C8 H3c8 0.96
C9 C10 1.535(6)
C9 C11 1.522(7)
C9 H1c9 0.96
C10 H1c10 0.96
C10 H2c10 0.96
C10 H3c10 0.96
C11 H1c11 0.96
C11 H2c11 0.96
C11 H3c11 0.96
C12 C13 1.539(5)
C12 C14 1.526(5)
C12 H1c12 0.96
C13 H1c13 0.96
C13 H2c13 0.96
C13 H3c13 0.96
C14 H1c14 0.96
C14 H2c14 0.96
C14 H3c14 0.96
C15 C16 1.520(4)
C15 C17 1.521(8)
C15 H1c15 0.96
C16 H1c16 0.96
C16 H2c16 0.96
C16 H3c16 0.96
C17 H1c17 0.96
C17 H2c17 0.96
C17 H3c17 0.96
C18 C19 1.517(5)
C18 C20 1.518(5)
C18 H1c18 0.96
C19 H1c19 0.96
C19 H2c19 0.96
C19 H3c19 0.96
C20 H1c20 0.96
C20 H2c20 0.96
C20 H3c20 0.96
Ni2 P3 2.1225(9)
Ni2 P4 2.1169(9)
Ni2 C21 1.899(4)
P3 N3 1.699(4)
P3 C29 1.843(4)
P3 C32 1.841(3)
P4 N4 1.701(3)
P4 C35 1.847(5)
P4 C38 1.823(4)
N3 C22 1.404(3)
N3 C27 1.466(6)
N4 C26 1.407(5)
N4 C28 1.460(3)
C21 C22 1.406(5)
C21 C26 1.404(3)
C22 C23 1.399(5)
C23 C24 1.380(4)
C23 H1c23 0.96
C24 C25 1.391(6)
C24 H1c24 0.96
C25 C26 1.400(5)
C25 H1c25 0.96
C27 H1c27 0.96
C27 H2c27 0.96
C27 H3c27 0.96
C28 H1c28 0.96
C28 H2c28 0.96
C28 H3c28 0.96
C29 C30 1.523(5)
C29 C31 1.527(5)
C29 H1c29 0.96
C30 H1c30 0.96
C30 H2c30 0.96
C30 H3c30 0.96
C31 H1c31 0.96
C31 H2c31 0.96
C31 H3c31 0.96
C32 C33 1.530(6)
C32 C34 1.532(6)
C32 H1c32 0.96
C33 H1c33 0.96
C33 H2c33 0.96
C33 H3c33 0.96
C34 H1c34 0.96
C34 H2c34 0.96
C34 H3c34 0.96
C35 C36 1.526(6)
C35 C37 1.526(4)
C35 H1c35 0.96
C36 H1c36 0.96
C36 H2c36 0.96
C36 H3c36 0.96
C37 H1c37 0.96
C37 H2c37 0.96
C37 H3c37 0.96
C38 C39 1.537(8)
C38 C40 1.529(9)
C38 H1c38 0.96
C39 H1c39 0.96
C39 H2c39 0.96
C39 H3c39 0.96
C40 H1c40 0.96
C40 H2c40 0.96
C40 H3c40 0.96

loop_
_jana_cell_twin_matrix_id
_jana_cell_twin_volume_fraction
_jana_cell_twin_matrix_1_1
_jana_cell_twin_matrix_1_2
_jana_cell_twin_matrix_1_3
_jana_cell_twin_matrix_2_1
_jana_cell_twin_matrix_2_2
_jana_cell_twin_matrix_2_3
_jana_cell_twin_matrix_3_1
_jana_cell_twin_matrix_3_2
_jana_cell_twin_matrix_3_3
1 0.7950(6) 1 0 0 0 1 0 0 0 1
2 0.2050(6) 1 0 -1 0 -1 0 0 0 -1
